data_1540572
loop_
_publ_author_name
'Druzhinin, Sergey I.'
'Galievsky, Victor A.'
'Demeter, Attila'
'Kovalenko, Sergey A.'
'Senyushkina, Tamara'
'Dubbaka, Srinivas R.'
'Knochel, Paul'
'Mayer, Peter'
'Grosse, Christian'
'Stalke, Dietmar'
'Zachariasse, Klaas A.'

_publ_section_title
;
 Two-State Intramolecular Charge Transfer (ICT) with
 3,5-Dimethyl-4-(dimethylamino)benzonitrile (MMD) and Its Meta-Isomer
 mMMD. Ground State Amino Twist Not Essential for ICT.
;
_journal_issue 49
_journal_name_full 'The journal of physical chemistry. A'
_journal_page_first 11820
_journal_page_last 11836
_journal_paper_doi 10.1021/acs.jpca.5b09368
_journal_volume 119
_journal_year 2015
_chemical_formula_moiety 'C15 H22 N2'
_chemical_formula_sum 'C15 H22 N2'
_chemical_formula_weight 230.35
_chemical_name_common DTABN
_chemical_name_systematic 4-(di-tert-butylamino)benzonitrile
_space_group_IT_number 4
_symmetry_cell_setting monoclinic
_symmetry_Int_Tables_number 4
_symmetry_space_group_name_Hall 'P 2yb'
_symmetry_space_group_name_H-M 'P 1 21 1'
_atom_sites_solution_hydrogens geom
_atom_sites_solution_primary direct
_atom_sites_solution_secondary difmap
_audit_creation_method SHELXL-97
_cell_angle_alpha 90.00
_cell_angle_beta 92.33(3)
_cell_angle_gamma 90.00
_cell_formula_units_Z 2
_cell_length_a 8.4033(17)
_cell_length_b 8.2068(16)
_cell_length_c 10.092(2)
_cell_measurement_reflns_used 7508
_cell_measurement_temperature 100(2)
_cell_measurement_theta_max 64.2225
_cell_measurement_theta_min 4.3845
_cell_volume 695.4(2)
_computing_cell_refinement 'Bruker AXS SAINT (v 7.40A, Bruker 2006)'
_computing_data_collection 'Proteum2 (v 2.2-RC7, Bruker 2006)'
_computing_data_reduction 'Bruker AXS SAINT (v 7.40A, Bruker 2006)'
_computing_molecular_graphics 'Bruker AXS SHELXTL (v 6.12)'
_computing_publication_material 'SHELXL-97 (Sheldrick, 1997)'
_computing_structure_refinement 'SHELXL-97 (Sheldrick, 1997)'
_computing_structure_solution 'SHELXS-97 (Sheldrick, 1990)'
_diffrn_ambient_temperature 100(2)
_diffrn_detector_area_resol_mean 5.602
_diffrn_measured_fraction_theta_full 0.985
_diffrn_measured_fraction_theta_max 0.985
_diffrn_measurement_device_type 'Bruker three circle diffractometer'
_diffrn_measurement_method 'omega scan'
_diffrn_radiation_monochromator 'IMCOATEC multilayer optics'
_diffrn_radiation_probe x-ray
_diffrn_radiation_type CuK\a
_diffrn_radiation_wavelength 1.54178
_diffrn_reflns_av_R_equivalents 0.0195
_diffrn_reflns_av_sigmaI/netI 0.0183
_diffrn_reflns_limit_h_max 9
_diffrn_reflns_limit_h_min -9
_diffrn_reflns_limit_k_max 9
_diffrn_reflns_limit_k_min -9
_diffrn_reflns_limit_l_max 11
_diffrn_reflns_limit_l_min -11
_diffrn_reflns_number 7623
_diffrn_reflns_theta_full 64.57
_diffrn_reflns_theta_max 64.57
_diffrn_reflns_theta_min 4.38
_diffrn_source 'rotating anode'
_diffrn_source_type 'Bruker AXS'
_diffrn_standards_decay_% 0
_diffrn_standards_interval_count 0
_diffrn_standards_interval_time 0
_diffrn_standards_number 0
_exptl_absorpt_coefficient_mu 0.491
_exptl_absorpt_correction_T_max 0.9081
_exptl_absorpt_correction_T_min 0.9081
_exptl_absorpt_correction_type multi-scan
_exptl_absorpt_process_details sadabs
_exptl_crystal_colour colorless
_exptl_crystal_density_diffrn 1.100
_exptl_crystal_density_method 'not measured'
_exptl_crystal_description block
_exptl_crystal_F_000 252
_exptl_crystal_recrystallization_method 'at 188K, in toluene'
_exptl_crystal_size_max 0.20
_exptl_crystal_size_mid 0.20
_exptl_crystal_size_min 0.20
_refine_diff_density_max 0.148
_refine_diff_density_min -0.132
_refine_diff_density_rms 0.035
_refine_ls_abs_structure_details
;Flack H D (1983), Acta Cryst. A39, 876-881.

The Flack x parameter was calculated by SHELXL to 0.4(0.4). A new recalculation
with Parsons' Q-values algorithm implimented in XPREP was carried out and gave
the following values: Correlation coefficient   6.16,   GooF  1.1931,   
Flack x  0.1194 (  0.1527 ).
;
_refine_ls_abs_structure_Flack 0.12(15)
_refine_ls_extinction_method none
_refine_ls_goodness_of_fit_ref 1.026
_refine_ls_hydrogen_treatment constr
_refine_ls_matrix_type full
_refine_ls_number_parameters 160
_refine_ls_number_reflns 2062
_refine_ls_number_restraints 146
_refine_ls_restrained_S_all 0.989
_refine_ls_R_factor_all 0.0297
_refine_ls_R_factor_gt 0.0294
_refine_ls_shift/su_max 0.000
_refine_ls_shift/su_mean 0.000
_refine_ls_structure_factor_coef Fsqd
_refine_ls_weighting_details 'calc w=1/[\s^2^(Fo^2^)+(0.0496P)^2^+0.1018P] where P=(Fo^2^+2Fc^2^)/3'
_refine_ls_weighting_scheme calc
_refine_ls_wR_factor_gt 0.0768
_refine_ls_wR_factor_ref 0.0770
_reflns_number_gt 2039
_reflns_number_total 2062
_reflns_threshold_expression >2sigma(I)
_cod_data_source_file jp5b09368_si_002.cif
_cod_data_source_block zach
_cod_depositor_comments 'Adding full bibliography for 1540571--1540573.cif.'
_cod_original_sg_symbol_H-M 'P 21'
_cod_database_code 1540572

loop_
_symmetry_equiv_pos_as_xyz
'x, y, z'
'-x, y+1/2, -z'

loop_
_atom_site_label
_atom_site_type_symbol
_atom_site_fract_x
_atom_site_fract_y
_atom_site_fract_z
_atom_site_U_iso_or_equiv
_atom_site_adp_type
_atom_site_occupancy
_atom_site_symmetry_multiplicity
_atom_site_calc_flag
_atom_site_refinement_flags
N9 N 0.10584(12) 0.32852(13) 0.21056(10) 0.0228(2) Uani 1 1 d U
C7 C 0.57266(15) 0.82404(18) 0.28890(13) 0.0281(3) Uani 1 1 d U
C2 C 0.27939(16) 0.49964(17) 0.36164(13) 0.0256(3) Uani 1 1 d U
H2 H 0.2373 0.4481 0.4369 0.038 Uiso 1 1 calc R
C14 C 0.17474(15) 0.15953(17) 0.22200(13) 0.0253(3) Uani 1 1 d U
C5 C 0.40387(15) 0.65020(17) 0.14247(13) 0.0266(3) Uani 1 1 d U
H5 H 0.4464 0.7014 0.0673 0.040 Uiso 1 1 calc R
N8 N 0.66553(14) 0.92629(16) 0.30617(13) 0.0362(3) Uani 1 1 d U
C4 C 0.45579(15) 0.69628(17) 0.26984(13) 0.0255(3) Uani 1 1 d U
C3 C 0.39309(15) 0.62062(17) 0.37979(13) 0.0267(3) Uani 1 1 d U
H3 H 0.4282 0.6519 0.4668 0.040 Uiso 1 1 calc R
C6 C 0.28956(15) 0.52883(16) 0.12617(12) 0.0245(3) Uani 1 1 d U
H6 H 0.2544 0.4977 0.0392 0.037 Uiso 1 1 calc R
C1 C 0.22548(14) 0.45198(16) 0.23451(12) 0.0234(3) Uani 1 1 d U
C16 C 0.24866(17) 0.11875(18) 0.36000(14) 0.0322(3) Uani 1 1 d U
H16B H 0.1689 0.1346 0.4270 0.048 Uiso 1 1 calc R
H16C H 0.3398 0.1906 0.3794 0.048 Uiso 1 1 calc R
H16A H 0.2844 0.0051 0.3615 0.048 Uiso 1 1 calc R
C15 C 0.30812(16) 0.14720(18) 0.12213(14) 0.0294(3) Uani 1 1 d U
H15B H 0.3475 0.0349 0.1197 0.044 Uiso 1 1 calc R
H15C H 0.3956 0.2203 0.1494 0.044 Uiso 1 1 calc R
H15A H 0.2661 0.1785 0.0338 0.044 Uiso 1 1 calc R
C17 C 0.05272(17) 0.02793(18) 0.18314(15) 0.0309(3) Uani 1 1 d U
H17A H 0.0079 0.0501 0.0938 0.046 Uiso 1 1 calc R
H17C H -0.0328 0.0282 0.2463 0.046 Uiso 1 1 calc R
H17B H 0.1049 -0.0789 0.1844 0.046 Uiso 1 1 calc R
C13 C -0.18666(15) 0.30847(19) 0.15771(14) 0.0304(3) Uani 1 1 d U
H13B H -0.1548 0.3308 0.0672 0.046 Uiso 1 1 calc R
H13C H -0.2879 0.3633 0.1730 0.046 Uiso 1 1 calc R
H13A H -0.1995 0.1907 0.1696 0.046 Uiso 1 1 calc R
C11 C -0.09455(16) 0.31208(19) 0.39686(13) 0.0306(3) Uani 1 1 d U
H11B H -0.2021 0.3465 0.4185 0.046 Uiso 1 1 calc R
H11C H -0.0171 0.3585 0.4615 0.046 Uiso 1 1 calc R
H11A H -0.0879 0.1929 0.3996 0.046 Uiso 1 1 calc R
C12 C -0.07440(16) 0.55893(18) 0.25544(15) 0.0306(3) Uani 1 1 d U
H12A H -0.0472 0.6005 0.1682 0.046 Uiso 1 1 calc R
H12C H -0.0022 0.6063 0.3237 0.046 Uiso 1 1 calc R
H12B H -0.1844 0.5889 0.2732 0.046 Uiso 1 1 calc R
C10 C -0.05778(15) 0.37220(17) 0.25725(13) 0.0259(3) Uani 1 1 d U

loop_
_atom_site_aniso_label
_atom_site_aniso_U_11
_atom_site_aniso_U_22
_atom_site_aniso_U_33
_atom_site_aniso_U_23
_atom_site_aniso_U_13
_atom_site_aniso_U_12
N9 0.0200(5) 0.0193(6) 0.0291(5) -0.0004(5) 0.0015(4) -0.0001(5)
C7 0.0227(6) 0.0232(7) 0.0385(7) -0.0004(6) 0.0021(5) 0.0010(6)
C2 0.0251(6) 0.0241(7) 0.0276(6) 0.0014(5) 0.0008(5) -0.0002(5)
C14 0.0232(6) 0.0210(7) 0.0317(7) -0.0004(5) 0.0017(5) -0.0004(5)
C5 0.0241(6) 0.0247(7) 0.0312(7) 0.0036(6) 0.0037(5) 0.0020(5)
N8 0.0304(7) 0.0302(7) 0.0480(7) -0.0012(5) 0.0015(5) -0.0044(5)
C4 0.0186(6) 0.0199(6) 0.0379(7) -0.0009(6) -0.0001(5) 0.0024(5)
C3 0.0237(6) 0.0263(8) 0.0300(6) -0.0027(6) -0.0020(5) -0.0004(5)
C6 0.0231(7) 0.0232(7) 0.0273(6) -0.0002(5) 0.0001(5) 0.0028(5)
C1 0.0201(6) 0.0204(7) 0.0295(6) -0.0007(6) -0.0006(5) 0.0035(5)
C16 0.0358(8) 0.0262(8) 0.0346(7) 0.0041(6) 0.0003(6) 0.0069(6)
C15 0.0266(7) 0.0251(7) 0.0368(7) -0.0023(6) 0.0037(5) 0.0018(6)
C17 0.0301(7) 0.0217(7) 0.0413(7) -0.0042(6) 0.0048(6) -0.0024(6)
C13 0.0231(6) 0.0273(7) 0.0406(7) -0.0005(6) -0.0008(5) -0.0008(6)
C11 0.0284(7) 0.0298(7) 0.0341(7) -0.0034(6) 0.0075(5) 0.0000(6)
C12 0.0243(7) 0.0236(8) 0.0438(8) -0.0028(6) 0.0001(6) 0.0027(5)
C10 0.0212(6) 0.0231(7) 0.0335(7) -0.0026(5) 0.0027(5) 0.0007(5)

loop_
_atom_type_symbol
_atom_type_description
_atom_type_scat_dispersion_real
_atom_type_scat_dispersion_imag
_atom_type_scat_source
C C 0.0181 0.0091 'International Tables Vol C Tables 4.2.6.8 and 6.1.1.4'
H H 0.0000 0.0000 'International Tables Vol C Tables 4.2.6.8 and 6.1.1.4'
N N 0.0311 0.0180 'International Tables Vol C Tables 4.2.6.8 and 6.1.1.4'

loop_
_geom_angle_atom_site_label_1
_geom_angle_atom_site_label_2
_geom_angle_atom_site_label_3
_geom_angle
C1 N9 C14 111.80(9)
C1 N9 C10 114.68(10)
C14 N9 C10 123.05(10)
N8 C7 C4 178.95(14)
C3 C2 C1 121.18(12)
C3 C2 H2 119.4
C1 C2 H2 119.4
N9 C14 C17 112.28(10)
N9 C14 C16 114.19(11)
C17 C14 C16 108.68(11)
N9 C14 C15 107.34(10)
C17 C14 C15 106.49(11)
C16 C14 C15 107.47(11)
C6 C5 C4 119.55(12)
C6 C5 H5 120.2
C4 C5 H5 120.2
C3 C4 C5 119.97(12)
C3 C4 C7 119.63(12)
C5 C4 C7 120.39(12)
C2 C3 C4 119.68(12)
C2 C3 H3 120.2
C4 C3 H3 120.2
C5 C6 C1 121.37(12)
C5 C6 H6 119.3
C1 C6 H6 119.3
C6 C1 C2 118.25(12)
C6 C1 N9 118.50(11)
C2 C1 N9 123.25(11)
C14 C16 H16B 109.5
C14 C16 H16C 109.5
H16B C16 H16C 109.5
C14 C16 H16A 109.5
H16B C16 H16A 109.5
H16C C16 H16A 109.5
C14 C15 H15B 109.5
C14 C15 H15C 109.5
H15B C15 H15C 109.5
C14 C15 H15A 109.5
H15B C15 H15A 109.5
H15C C15 H15A 109.5
C14 C17 H17A 109.5
C14 C17 H17C 109.5
H17A C17 H17C 109.5
C14 C17 H17B 109.5
H17A C17 H17B 109.5
H17C C17 H17B 109.5
C10 C13 H13B 109.5
C10 C13 H13C 109.5
H13B C13 H13C 109.5
C10 C13 H13A 109.5
H13B C13 H13A 109.5
H13C C13 H13A 109.5
C10 C11 H11B 109.5
C10 C11 H11C 109.5
H11B C11 H11C 109.5
C10 C11 H11A 109.5
H11B C11 H11A 109.5
H11C C11 H11A 109.5
C10 C12 H12A 109.5
C10 C12 H12C 109.5
H12A C12 H12C 109.5
C10 C12 H12B 109.5
H12A C12 H12B 109.5
H12C C12 H12B 109.5
N9 C10 C11 115.37(11)
N9 C10 C13 109.89(10)
C11 C10 C13 109.10(11)
N9 C10 C12 108.36(10)
C11 C10 C12 108.01(12)
C13 C10 C12 105.64(11)

loop_
_geom_bond_atom_site_label_1
_geom_bond_atom_site_label_2
_geom_bond_distance
N9 C1 1.4408(16)
N9 C14 1.5055(18)
N9 C10 1.5145(16)
C7 N8 1.1543(19)
C7 C4 1.4442(19)
C2 C3 1.3849(19)
C2 C1 1.3990(18)
C2 H2 0.9500
C14 C17 1.5294(19)
C14 C16 1.5386(19)
C14 C15 1.5408(19)
C5 C6 1.3889(19)
C5 C4 1.3929(19)
C5 H5 0.9500
C4 C3 1.3936(19)
C3 H3 0.9500
C6 C1 1.3897(19)
C6 H6 0.9500
C16 H16B 0.9800
C16 H16C 0.9800
C16 H16A 0.9800
C15 H15B 0.9800
C15 H15C 0.9800
C15 H15A 0.9800
C17 H17A 0.9800
C17 H17C 0.9800
C17 H17B 0.9800
C13 C10 1.539(2)
C13 H13B 0.9800
C13 H13C 0.9800
C13 H13A 0.9800
C11 C10 1.5361(18)
C11 H11B 0.9800
C11 H11C 0.9800
C11 H11A 0.9800
C12 C10 1.5389(19)
C12 H12A 0.9800
C12 H12C 0.9800
C12 H12B 0.9800

loop_
_geom_torsion_atom_site_label_1
_geom_torsion_atom_site_label_2
_geom_torsion_atom_site_label_3
_geom_torsion_atom_site_label_4
_geom_torsion
C1 N9 C14 C17 -174.22(11)
C10 N9 C14 C17 42.98(15)
C1 N9 C14 C16 61.48(13)
C10 N9 C14 C16 -81.32(14)
C1 N9 C14 C15 -57.53(13)
C10 N9 C14 C15 159.67(11)
C6 C5 C4 C3 0.03(19)
C6 C5 C4 C7 -178.99(12)
N8 C7 C4 C3 -13(8)
N8 C7 C4 C5 166(8)
C1 C2 C3 C4 -0.24(19)
C5 C4 C3 C2 0.09(19)
C7 C4 C3 C2 179.12(12)
C4 C5 C6 C1 0.01(19)
C5 C6 C1 C2 -0.16(19)
C5 C6 C1 N9 179.22(11)
C3 C2 C1 C6 0.28(19)
C3 C2 C1 N9 -179.07(12)
C14 N9 C1 C6 99.96(13)
C10 N9 C1 C6 -113.93(13)
C14 N9 C1 C2 -80.69(14)
C10 N9 C1 C2 65.42(15)
C1 N9 C10 C11 -94.06(14)
C14 N9 C10 C11 47.80(16)
C1 N9 C10 C13 142.12(11)
C14 N9 C10 C13 -76.03(14)
C1 N9 C10 C12 27.14(15)
C14 N9 C10 C12 168.99(11)
